data_4323866
loop_
_publ_author_name
'Deirdre I. Arnold'
'F. Albert Cotton'
'Fritz E. K\"uhn'

_publ_section_title
;
 Preparation and Characterization of
 Bis[(\m-acetato)halo(\m-bis(diphenylphosphino)amine)molybdenum(II)]
 Complexes
;
_journal_name_full 'Inorganic Chemistry'
_journal_page_first 4733
_journal_page_last 4737
_journal_paper_doi 10.1021/ic9514758
_journal_volume 35
_journal_year 1996
_chemical_compound_source synthesized
_chemical_formula_analytical 'not done'
_chemical_formula_moiety 'C66 H64 Br2 Mo2 N2 O4 P4'
_chemical_formula_structural
;
 (Mo Br (C2 H3 O2) (C24 H21 N P2))2 2(C7 H8)
;
_chemical_formula_sum 'C66 H64 Br2 Mo2 N2 O4 P4'
_chemical_formula_weight 1424.80
_chemical_name_systematic
;
 Di[(\m-acetato)bromo(\m-(bis(diphenylphosphino))amine)molybdenum(III)]
;
_space_group_IT_number 15
_symmetry_cell_setting monoclinic
_symmetry_space_group_name_Hall '-C 2yc'
_symmetry_space_group_name_H-M 'C 1 2/c 1'
_atom_sites_solution_hydrogens geom
_atom_sites_solution_primary direct
_atom_sites_solution_secondary difmap
_audit_creation_method SHELXL
_cell_angle_alpha 90.00
_cell_angle_beta 95.19(2)
_cell_angle_gamma 90.00
_cell_formula_units_Z 4
_cell_length_a 22.481(2)
_cell_length_b 19.151(9)
_cell_length_c 14.358(2)
_cell_measurement_reflns_used 250
_cell_measurement_temperature 213(2)
_cell_measurement_theta_max 21
_cell_measurement_theta_min 8
_cell_volume 6156(3)
_computing_cell_refinement MADNES
_computing_data_collection MADNES
_computing_data_reduction MADNES
_computing_molecular_graphics 'ORTEP (Ulm, 1992)'
_computing_publication_material CIFTAB
_computing_structure_refinement 'SHELXL-93 (Sheldrick, 1993)'
_computing_structure_solution 'SHELXS-86 (Sheldrick, 1990)'
_diffrn_ambient_temperature 213(2)
_diffrn_measurement_device 'Enraf Nonius Fast'
_diffrn_measurement_method '\w rotation 0.2\%'
_diffrn_radiation_monochromator graphite
_diffrn_radiation_source 'fine-focus sealed tube'
_diffrn_radiation_type MoK\a
_diffrn_radiation_wavelength 0.71073
_diffrn_reflns_av_R_equivalents 0.0629
_diffrn_reflns_av_sigmaI/netI 0.0397
_diffrn_reflns_limit_h_max 23
_diffrn_reflns_limit_h_min -23
_diffrn_reflns_limit_k_max 20
_diffrn_reflns_limit_k_min -19
_diffrn_reflns_limit_l_max 12
_diffrn_reflns_limit_l_min -14
_diffrn_reflns_number 13068
_diffrn_reflns_theta_max 22.29
_diffrn_reflns_theta_min 1.82
_diffrn_standards_decay_% 'none observed'
_diffrn_standards_interval_count 'every image'
_diffrn_standards_interval_time 'every image'
_diffrn_standards_number 'no standarts, scaled on \b-lights'
_exptl_absorpt_coefficient_mu 1.859
_exptl_absorpt_correction_T_max 'not measured'
_exptl_absorpt_correction_T_min 'not measured'
_exptl_absorpt_correction_type 'none applied'
_exptl_crystal_colour pink
_exptl_crystal_density_diffrn 1.533
_exptl_crystal_density_meas ?
_exptl_crystal_density_method 'not done'
_exptl_crystal_description 'block shaped'
_exptl_crystal_F_000 2840
_exptl_crystal_size_max 0.4
_exptl_crystal_size_mid 0.3
_exptl_crystal_size_min 0.2
_refine_diff_density_max 0.756
_refine_diff_density_min -0.456
_refine_diff_density_rms 0.115
_refine_ls_extinction_coef none
_refine_ls_extinction_method none
_refine_ls_goodness_of_fit_all 1.124
_refine_ls_goodness_of_fit_obs 1.143
_refine_ls_hydrogen_treatment 'HFIX 137 riding on pivotal C, common U'
_refine_ls_matrix_type full
_refine_ls_number_parameters 371
_refine_ls_number_reflns 3576
_refine_ls_number_restraints 0
_refine_ls_restrained_S_all 1.124
_refine_ls_restrained_S_obs 1.143
_refine_ls_R_factor_all 0.0524
_refine_ls_R_factor_obs 0.0429
_refine_ls_shift/esd_max 0.000
_refine_ls_shift/esd_mean 0.000
_refine_ls_structure_factor_coef Fsqd
_refine_ls_weighting_details 'w=1/[\s^2^(Fo^2^)+(0.0340P)^2^+54.0660P] where P=(Fo^2^+2Fc^2^)/3'
_refine_ls_weighting_scheme calc
_refine_ls_wR_factor_all 0.1023
_refine_ls_wR_factor_obs 0.0958
_reflns_number_observed 3092
_reflns_number_total 3576
_reflns_observed_criterion >2sigma(I)
_cod_data_source_file ic9514758_1.cif
_cod_data_source_block Mo2Br2(dppa)2(Ac)2_(C7H8)2
_cod_depositor_comments
;
The following automatic conversions were performed:

'_exptl_crystal_density_meas' value 'not measured' was changed to '?'
- the value is perceived as not measured.

Automatic conversion script
Id: cif_fix_values 3008 2015-01-20 13:52:24Z robertas 

The following automatic conversions were performed:

'_refine_ls_weighting_scheme' value 'calc
w=1/[\s^2^(Fo^2^)+(0.0340P)^2^+54.0660P] where P=(Fo^2^+2Fc^2^)/3'
was changed to 'calc'. New tag '_refine_ls_weighting_details' was
created. The value of the new tag was set to
'w=1/[\s^2^(Fo^2^)+(0.0340P)^2^+54.0660P] where P=(Fo^2^+2Fc^2^)/3'.

Automatic conversion script
Id: cif_fix_values 3143 2015-03-26 13:38:13Z robertas 
;
_cod_original_cell_volume 6156.3(31)
_cod_database_code 4323866

loop_
_symmetry_equiv_pos_as_xyz
'x, y, z'
'-x, y, -z+1/2'
'x+1/2, y+1/2, z'
'-x+1/2, y+1/2, -z+1/2'
'-x, -y, -z'
'x, -y, z-1/2'
'-x+1/2, -y+1/2, -z'
'x+1/2, -y+1/2, z-1/2'

loop_
_atom_site_aniso_label
_atom_site_aniso_U_11
_atom_site_aniso_U_22
_atom_site_aniso_U_33
_atom_site_aniso_U_23
_atom_site_aniso_U_13
_atom_site_aniso_U_12
Mo1 0.0172(3) 0.0190(3) 0.0138(3) 0.0000(2) -0.0020(2) 0.0011(2)
Br1 0.0298(4) 0.0371(4) 0.0263(4) 0.0093(3) -0.0080(3) 0.0010(3)
P1 0.0203(8) 0.0237(8) 0.0148(8) 0.0006(7) -0.0004(6) 0.0022(6)
P2 0.0183(8) 0.0236(9) 0.0168(8) 0.0009(6) -0.0002(6) 0.0033(6)
O1 0.017(2) 0.026(2) 0.022(2) -0.004(2) -0.004(2) -0.003(2)
O2 0.025(2) 0.019(2) 0.021(2) -0.003(2) 0.000(2) -0.004(2)
N1 0.021(3) 0.032(3) 0.016(3) 0.003(2) 0.006(2) 0.004(2)
C1 0.023(3) 0.026(4) 0.025(4) 0.000(3) 0.001(3) -0.003(3)
C2 0.064(5) 0.039(4) 0.043(5) 0.002(4) -0.013(4) -0.027(4)
C2A 0.019(3) 0.032(4) 0.019(3) 0.001(3) 0.001(3) 0.005(3)
C2B 0.032(4) 0.050(4) 0.038(4) 0.006(4) -0.006(3) -0.004(3)
C2C 0.048(5) 0.058(5) 0.058(5) 0.004(4) -0.001(4) -0.028(4)
C2D 0.024(4) 0.081(6) 0.048(5) -0.011(4) -0.007(3) -0.008(4)
C2E 0.029(4) 0.066(5) 0.029(4) -0.011(4) -0.009(3) 0.006(4)
C2F 0.027(3) 0.041(4) 0.024(4) -0.001(3) 0.003(3) 0.007(3)
C2G 0.028(3) 0.029(3) 0.016(3) 0.004(3) -0.004(3) 0.004(3)
C2H 0.047(4) 0.039(4) 0.036(4) -0.002(3) 0.014(3) 0.016(3)
C2I 0.077(6) 0.036(5) 0.055(5) -0.003(4) 0.025(4) 0.033(4)
C2K 0.078(6) 0.027(4) 0.055(5) -0.002(4) 0.014(4) 0.015(4)
C2L 0.053(5) 0.027(4) 0.060(5) 0.001(4) 0.008(4) 0.001(3)
C2M 0.039(4) 0.029(4) 0.038(4) -0.004(3) 0.005(3) 0.008(3)
C1A 0.022(3) 0.033(4) 0.018(4) 0.000(3) 0.002(2) 0.008(3)
C1B 0.071(5) 0.030(4) 0.029(4) 0.000(3) 0.018(4) -0.004(3)
C1C 0.087(6) 0.033(4) 0.060(6) 0.007(4) 0.034(5) -0.003(4)
C1D 0.055(5) 0.069(6) 0.046(5) 0.029(5) 0.018(4) 0.008(4)
C1F 0.040(4) 0.056(5) 0.022(4) 0.011(3) 0.003(3) -0.007(3)
C1E 0.053(5) 0.087(7) 0.018(4) 0.005(4) 0.003(3) -0.008(4)
C1G 0.030(3) 0.021(3) 0.021(3) -0.003(3) 0.003(3) 0.003(3)
C1H 0.047(4) 0.034(4) 0.025(4) -0.004(3) 0.000(3) 0.006(3)
C1I 0.078(5) 0.026(4) 0.037(4) -0.002(3) 0.003(4) 0.003(4)
C1K 0.076(5) 0.038(5) 0.027(4) -0.007(3) -0.003(4) -0.026(4)
C1L 0.053(4) 0.044(5) 0.026(4) -0.011(3) -0.006(3) -0.017(4)
C1M 0.037(4) 0.032(4) 0.021(3) 0.000(3) 0.000(3) -0.001(3)
C3A 0.114(15) 0.104(16) 0.050(11) -0.049(11) 0.035(11) -0.053(13)
C3B 0.111(9) 0.094(8) 0.104(10) -0.015(7) 0.072(8) -0.006(7)
C3C 0.075(6) 0.092(8) 0.066(6) -0.031(6) 0.040(5) -0.019(6)
C3D 0.071(6) 0.110(8) 0.071(7) 0.010(6) 0.041(5) 0.009(5)
C4A 0.199(24) 0.090(14) 0.198(24) 0.000 0.062(19) 0.000
C4B 0.057(10) 0.137(19) 0.251(32) 0.000 -0.025(15) 0.000
C4C 0.065(8) 0.294(26) 0.210(21) -0.094(22) -0.030(11) 0.014(13)
C4D 0.084(13) 0.290(34) 0.484(65) -0.297(43) -0.022(24) 0.021(19)
C4E 0.113(29) 0.343(69) 0.384(90) 0.000 0.012(45) 0.000

loop_
_atom_site_label
_atom_site_type_symbol
_atom_site_fract_x
_atom_site_fract_y
_atom_site_fract_z
_atom_site_U_iso_or_equiv
_atom_site_thermal_displace_type
_atom_site_occupancy
_atom_site_calc_flag
_atom_site_refinement_flags
_atom_site_disorder_group
Mo1 Mo 0.27284(2) 0.22652(2) 0.06234(3) 0.0168(2) Uani 1 d . .
Br1 Br 0.33334(3) 0.16240(3) 0.22667(4) 0.0317(2) Uani 1 d . .
P1 P 0.21153(6) 0.28492(8) 0.18212(10) 0.0197(4) Uani 1 d . .
P2 P 0.35927(6) 0.16857(8) -0.01437(10) 0.0197(4) Uani 1 d . .
O1 O 0.33131(15) 0.3118(2) 0.0809(3) 0.0223(9) Uani 1 d . .
O2 O 0.2142(2) 0.1392(2) 0.0466(3) 0.0218(9) Uani 1 d . .
N1 N 0.1456(2) 0.3119(2) 0.1298(3) 0.0226(11) Uani 1 d . .
H1 H 0.1145(2) 0.3157(2) 0.1614(3) 0.018(15) Uiso 1 calc R .
C1 C 0.3242(2) 0.3629(3) 0.0243(4) 0.0245(14) Uani 1 d . .
C2 C 0.3603(3) 0.4270(4) 0.0439(5) 0.050(2) Uani 1 d . .
H2A H 0.3496(24) 0.4481(21) 0.1015(28) 0.140(26) Uiso 1 calc R .
H2B H 0.3524(25) 0.4598(16) -0.0072(25) 0.140(26) Uiso 1 calc R .
H2C H 0.4024(3) 0.4150(7) 0.0502(51) 0.140(26) Uiso 1 calc R .
C2A C 0.4331(2) 0.2021(3) 0.0250(4) 0.0232(14) Uani 1 d . .
C2B C 0.4572(3) 0.2576(4) -0.0199(5) 0.041(2) Uani 1 d . .
H2B H 0.4349(3) 0.2792(4) -0.0705(5) 0.053(5) Uiso 1 calc R .
C2C C 0.5136(3) 0.2816(4) 0.0090(6) 0.055(2) Uani 1 d . .
H2C H 0.5302(3) 0.3186(4) -0.0232(6) 0.053(5) Uiso 1 calc R .
C2D C 0.5460(3) 0.2516(4) 0.0851(5) 0.052(2) Uani 1 d . .
H2D H 0.5842(3) 0.2686(4) 0.1053(5) 0.053(5) Uiso 1 calc R .
C2E C 0.5222(3) 0.1971(4) 0.1309(5) 0.042(2) Uani 1 d . .
H2E H 0.5443(3) 0.1765(4) 0.1825(5) 0.053(5) Uiso 1 calc R .
C2F C 0.4659(3) 0.1722(3) 0.1017(4) 0.0305(15) Uani 1 d . .
H2F H 0.4497(3) 0.1349(3) 0.1337(4) 0.053(5) Uiso 1 calc R .
C2G C 0.3676(2) 0.0742(3) -0.0101(4) 0.0245(14) Uani 1 d . .
C2H C 0.4156(3) 0.0419(4) -0.0476(5) 0.040(2) Uani 1 d . .
H2H H 0.4473(3) 0.0690(4) -0.0661(5) 0.053(5) Uiso 1 calc R .
C2I C 0.4169(4) -0.0290(4) -0.0575(5) 0.055(2) Uani 1 d . .
H2I H 0.4496(4) -0.0503(4) -0.0826(5) 0.053(5) Uiso 1 calc R .
C2K C 0.3705(4) -0.0700(4) -0.0310(5) 0.053(2) Uani 1 d . .
H2K H 0.3709(4) -0.1187(4) -0.0394(5) 0.053(5) Uiso 1 calc R .
C2L C 0.3238(3) -0.0383(3) 0.0079(5) 0.047(2) Uani 1 d . .
H2L H 0.2923(3) -0.0655(3) 0.0269(5) 0.053(5) Uiso 1 calc R .
C2M C 0.3228(3) 0.0325(3) 0.0191(5) 0.035(2) Uani 1 d . .
H2M H 0.2910(3) 0.0532(3) 0.0472(5) 0.053(5) Uiso 1 calc R .
C1A C 0.1900(2) 0.2340(3) 0.2810(4) 0.0245(14) Uani 1 d . .
C1B C 0.1707(3) 0.1666(3) 0.2647(5) 0.042(2) Uani 1 d . .
H1B H 0.1687(3) 0.1481(3) 0.2039(5) 0.053(5) Uiso 1 calc R .
C1C C 0.1542(4) 0.1262(4) 0.3375(6) 0.059(2) Uani 1 d . .
H1C H 0.1394(4) 0.0809(4) 0.3252(6) 0.053(5) Uiso 1 calc R .
C1D C 0.1590(3) 0.1508(5) 0.4275(6) 0.056(2) Uani 1 d . .
H1D H 0.1493(3) 0.1221(5) 0.4771(6) 0.053(5) Uiso 1 calc R .
C1F C 0.1934(3) 0.2598(4) 0.3707(4) 0.039(2) Uani 1 d . .
H1F H 0.2062(3) 0.3059(4) 0.3825(4) 0.053(5) Uiso 1 calc R .
C1E C 0.1781(3) 0.2181(5) 0.4439(5) 0.053(2) Uani 1 d . .
H1E H 0.1809(3) 0.2360(5) 0.5051(5) 0.053(5) Uiso 1 calc R .
C1G C 0.2479(3) 0.3619(3) 0.2365(4) 0.0237(13) Uani 1 d . .
C1H C 0.2211(3) 0.4276(3) 0.2313(4) 0.035(2) Uani 1 d . .
H1H H 0.1823(3) 0.4328(3) 0.2018(4) 0.053(5) Uiso 1 calc R .
C1I C 0.2513(4) 0.4852(4) 0.2693(5) 0.047(2) Uani 1 d . .
H1I H 0.2331(4) 0.5294(4) 0.2655(5) 0.053(5) Uiso 1 calc R .
C1K C 0.3080(4) 0.4779(4) 0.3124(5) 0.047(2) Uani 1 d . .
H1K H 0.3284(4) 0.5172(4) 0.3381(5) 0.053(5) Uiso 1 calc R .
C1L C 0.3347(3) 0.4138(4) 0.3183(4) 0.042(2) Uani 1 d . .
H1L H 0.3734(3) 0.4092(4) 0.3486(4) 0.053(5) Uiso 1 calc R .
C1M C 0.3054(3) 0.3555(3) 0.2801(4) 0.0302(15) Uani 1 d . .
H1M H 0.3244(3) 0.3117(3) 0.2835(4) 0.053(5) Uiso 1 calc R .
C3A C 0.4543(9) 0.0012(11) 0.7124(12) 0.088(7) Uani 0.50 d P .
C3B C 0.4714(5) 0.0698(7) 0.7193(8) 0.099(4) Uani 1 d . .
C3C C 0.4479(4) 0.1314(6) 0.6943(7) 0.076(3) Uani 1 d . .
C3D C 0.4736(4) 0.1978(6) 0.7208(7) 0.082(3) Uani 1 d . .
C4A C 0.0000 0.1281(11) 0.7500 0.160(9) Uani 1 d S .
C4B C 0.0000 0.0508(13) 0.7500 0.151(9) Uani 1 d S .
C4C C 0.0086(6) 0.0178(14) 0.6527(16) 0.192(9) Uani 1 d . .
C4D C 0.0118(11) -0.0596(19) 0.6580(30) 0.289(27) Uani 1 d . .
C4E C 0.0000 -0.0830(37) 0.7500 0.280(38) Uani 1 d S .

loop_
_atom_type_symbol
_atom_type_description
_atom_type_scat_dispersion_real
_atom_type_scat_dispersion_imag
_atom_type_scat_source
C C 0.0033 0.0016 'International Tables Vol C Tables 4.2.6.8 and 6.1.1.4'
H H 0.0000 0.0000 'International Tables Vol C Tables 4.2.6.8 and 6.1.1.4'
Mo Mo -1.6832 0.6857 'International Tables Vol C Tables 4.2.6.8 and 6.1.1.4'
Br Br -0.2901 2.4595 'International Tables Vol C Tables 4.2.6.8 and 6.1.1.4'
P P 0.1023 0.0942 'International Tables Vol C Tables 4.2.6.8 and 6.1.1.4'
O O 0.0106 0.0060 'International Tables Vol C Tables 4.2.6.8 and 6.1.1.4'
N N 0.0061 0.0033 'International Tables Vol C Tables 4.2.6.8 and 6.1.1.4'

loop_
_geom_angle_atom_site_label_1
_geom_angle_atom_site_label_2
_geom_angle_atom_site_label_3
_geom_angle
_geom_angle_site_symmetry_1
_geom_angle_site_symmetry_3
_geom_angle_publ_flag
O1 Mo1 O2 178.69(14) . . y
O1 Mo1 Mo1 91.51(11) . 7 y
O2 Mo1 Mo1 89.76(10) . 7 y
O1 Mo1 P1 86.77(11) . . y
O2 Mo1 P1 92.78(10) . . y
Mo1 Mo1 P1 97.44(4) 7 . y
O1 Mo1 P2 84.35(11) . . y
O2 Mo1 P2 95.76(11) . . y
Mo1 Mo1 P2 98.33(4) 7 . y
P1 Mo1 P2 162.07(5) . . y
O1 Mo1 Br1 89.08(10) . . y
O2 Mo1 Br1 89.65(10) . . y
Mo1 Mo1 Br1 179.25(4) 7 . y
P1 Mo1 Br1 83.06(4) . . y
P2 Mo1 Br1 81.26(4) . . y
N1 P1 C1A 103.1(2) . . ?
N1 P1 C1G 106.6(3) . . ?
C1A P1 C1G 103.8(3) . . ?
N1 P1 Mo1 109.9(2) . . ?
C1A P1 Mo1 119.1(2) . . ?
C1G P1 Mo1 113.2(2) . . ?
N1 P2 C2G 104.5(2) 7 . ?
N1 P2 C2A 101.6(2) 7 . ?
C2G P2 C2A 104.5(3) . . ?
N1 P2 Mo1 109.9(2) 7 . ?
C2G P2 Mo1 119.6(2) . . ?
C2A P2 Mo1 114.7(2) . . ?
C1 O1 Mo1 118.5(3) . . ?
C1 O2 Mo1 118.5(4) 7 . ?
P1 N1 P2 118.8(3) . 7 y
O1 C1 O2 121.5(5) . 7 ?
O1 C1 C2 118.7(5) . . ?
O2 C1 C2 119.8(5) 7 . ?
C2B C2A C2F 119.0(5) . . ?
C2B C2A P2 120.8(4) . . ?
C2F C2A P2 120.2(5) . . ?
C2C C2B C2A 120.4(6) . . ?
C2B C2C C2D 120.3(7) . . ?
C2E C2D C2C 119.8(6) . . ?
C2D C2E C2F 120.2(6) . . ?
C2E C2F C2A 120.2(6) . . ?
C2M C2G C2H 118.1(6) . . ?
C2M C2G P2 120.7(4) . . ?
C2H C2G P2 120.7(5) . . ?
C2I C2H C2G 120.4(7) . . ?
C2H C2I C2K 120.7(7) . . ?
C2L C2K C2I 118.9(7) . . ?
C2M C2L C2K 120.5(7) . . ?
C2L C2M C2G 121.3(6) . . ?
C1B C1A C1F 119.1(6) . . ?
C1B C1A P1 118.2(5) . . ?
C1F C1A P1 122.7(5) . . ?
C1A C1B C1C 120.0(7) . . ?
C1D C1C C1B 121.3(7) . . ?
C1C C1D C1E 118.8(7) . . ?
C1A C1F C1E 120.4(7) . . ?
C1D C1E C1F 120.4(7) . . ?
C1M C1G C1H 118.9(5) . . ?
C1M C1G P1 118.9(4) . . ?
C1H C1G P1 122.1(4) . . ?
C1I C1H C1G 120.3(6) . . ?
C1K C1I C1H 120.1(7) . . ?
C1L C1K C1I 120.3(6) . . ?
C1K C1L C1M 120.5(6) . . ?
C1L C1M C1G 119.9(6) . . ?
C3C C3B C3A 137.0(15) . . ?
C3C C3B C3B 117.3(7) . 2_656 ?
C3A C3B C3B 105.3(11) . 2_656 ?
C3B C3C C3D 125.1(10) . . ?
C3D C3D C3C 117.5(6) 2_656 . ?
C4A C4B C4C 113.8(13) . . ?
C4A C4B C4C 113.8(13) . 2_556 ?
C4C C4B C4C 132.3(26) . 2_556 ?
C4D C4C C4B 111.5(28) . . ?
C4E C4D C4C 110.2(32) . . ?
C4D C4E C4D 143.8(69) . 2_556 ?

loop_
_geom_bond_atom_site_label_1
_geom_bond_atom_site_label_2
_geom_bond_distance
_geom_bond_site_symmetry_2
_geom_bond_publ_flag
Mo1 O1 2.099(4) . y
Mo1 O2 2.129(4) . y
Mo1 Mo1 2.1761(10) 7 y
Mo1 P1 2.557(2) . y
Mo1 P2 2.570(2) . y
Mo1 Br1 2.8887(9) . y
P1 N1 1.682(5) . y
P1 C1A 1.823(6) . ?
P1 C1G 1.826(6) . ?
P2 N1 1.692(5) 7 y
P2 C2G 1.817(6) . ?
P2 C2A 1.822(6) . ?
O1 C1 1.272(7) . ?
O2 C1 1.275(7) 7 ?
N1 P2 1.692(5) 7 ?
C1 O2 1.275(7) 7 ?
C1 C2 1.484(9) . ?
C2A C2B 1.379(9) . ?
C2A C2F 1.392(8) . ?
C2B C2C 1.378(9) . ?
C2C C2D 1.382(11) . ?
C2D C2E 1.369(10) . ?
C2E C2F 1.382(9) . ?
C2G C2M 1.380(9) . ?
C2G C2H 1.394(8) . ?
C2H C2I 1.366(10) . ?
C2I C2K 1.386(11) . ?
C2K C2L 1.374(10) . ?
C2L C2M 1.365(9) . ?
C1A C1B 1.375(9) . ?
C1A C1F 1.375(9) . ?
C1B C1C 1.378(10) . ?
C1C C1D 1.371(11) . ?
C1D C1E 1.372(11) . ?
C1F C1E 1.389(10) . ?
C1G C1M 1.390(8) . ?
C1G C1H 1.395(8) . ?
C1H C1I 1.380(9) . ?
C1I C1K 1.372(10) . ?
C1K C1L 1.367(10) . ?
C1L C1M 1.385(9) . ?
C3A C3B 1.37(2) . ?
C3B C3C 1.330(14) . ?
C3B C3B 1.49(2) 2_656 ?
C3C C3D 1.434(13) . ?
C3D C3D 1.39(2) 2_656 ?
C4A C4B 1.48(3) . ?
C4B C4C 1.56(2) . ?
C4B C4C 1.56(2) 2_556 ?
C4C C4D 1.49(4) . ?
C4D C4E 1.44(6) . ?
C4E C4D 1.44(6) 2_556 ?
